data_4104740
loop_
_publ_author_name
'Ilia Korobkov'
'Serge Gorelsky'
'Sandro Gambarotta'

_publ_section_title
;
 Reduced Uranium Complexes: Synthetic and DFT Study of the Role of \p
 Ligation in the Stabilization of Uranium Species in a Formal Low-Valent
 State
;
_journal_name_full 'Journal of the American Chemical Society'
_journal_page_first 10406
_journal_page_last 10420
_journal_paper_doi 10.1021/ja9002525
_journal_volume 131
_journal_year 2009
_chemical_formula_sum 'C54 H89 Cl Li2 N2 O9 U'
_chemical_formula_weight 1197.63
_chemical_name_systematic
; 
 ? 
;
_space_group_IT_number 14
_symmetry_cell_setting monoclinic
_symmetry_space_group_name_Hall '-P 2yn'
_symmetry_space_group_name_H-M 'P 1 21/n 1'
_atom_sites_solution_hydrogens geom
_atom_sites_solution_primary direct
_atom_sites_solution_secondary difmap
_audit_creation_method SHELXL-97
_cell_angle_alpha 90.00
_cell_angle_beta 95.039(2)
_cell_angle_gamma 90.00
_cell_formula_units_Z 4
_cell_length_a 13.2626(15)
_cell_length_b 26.292(3)
_cell_length_c 17.4106(19)
_cell_measurement_reflns_used 4791
_cell_measurement_temperature 203(2)
_cell_measurement_theta_max 26.16
_cell_measurement_theta_min 2.16
_cell_volume 6047.6(12)
_computing_cell_refinement 'SMART, Bruker (2000)'
_computing_data_collection 'SMART, Bruker (2000)'
_computing_data_reduction 'XPREP, Bruker (2000)'
_computing_molecular_graphics 'SHELXTL, Bruker (2000)'
_computing_publication_material 'SHELXTL, Bruker (2000)'
_computing_structure_refinement 'SHELXL-97 (Sheldrick, 1997)'
_computing_structure_solution 'SHELXS-97 (Sheldrick, 1990)'
_diffrn_ambient_temperature 203(2)
_diffrn_measured_fraction_theta_full 0.996
_diffrn_measured_fraction_theta_max 0.996
_diffrn_measurement_device_type 'CCD area detector'
_diffrn_measurement_method 'phi and omega scans'
_diffrn_radiation_monochromator graphite
_diffrn_radiation_source 'fine-focus sealed tube'
_diffrn_radiation_type MoK\a
_diffrn_radiation_wavelength 0.71073
_diffrn_reflns_av_R_equivalents 0.1223
_diffrn_reflns_av_sigmaI/netI 0.1024
_diffrn_reflns_limit_h_max 13
_diffrn_reflns_limit_h_min -13
_diffrn_reflns_limit_k_max 27
_diffrn_reflns_limit_k_min -27
_diffrn_reflns_limit_l_max 18
_diffrn_reflns_limit_l_min -18
_diffrn_reflns_number 33077
_diffrn_reflns_theta_full 21.97
_diffrn_reflns_theta_max 21.97
_diffrn_reflns_theta_min 1.55
_diffrn_standards_decay_% <1
_exptl_absorpt_coefficient_mu 2.777
_exptl_absorpt_correction_T_max 0.9213
_exptl_absorpt_correction_T_min 0.6066
_exptl_absorpt_correction_type multi-scan
_exptl_absorpt_process_details 'SADABS, Bruker (2000)'
_exptl_crystal_colour orange
_exptl_crystal_density_diffrn 1.315
_exptl_crystal_description plate
_exptl_crystal_F_000 2456
_exptl_crystal_size_max 0.20
_exptl_crystal_size_mid 0.15
_exptl_crystal_size_min 0.03
_refine_diff_density_max 1.252
_refine_diff_density_min -0.702
_refine_diff_density_rms 0.128
_refine_ls_extinction_method none
_refine_ls_goodness_of_fit_ref 1.013
_refine_ls_hydrogen_treatment constr
_refine_ls_matrix_type full
_refine_ls_number_parameters 622
_refine_ls_number_reflns 7338
_refine_ls_number_restraints 0
_refine_ls_restrained_S_all 1.013
_refine_ls_R_factor_all 0.1209
_refine_ls_R_factor_gt 0.0704
_refine_ls_shift/su_max 0.008
_refine_ls_shift/su_mean 0.000
_refine_ls_structure_factor_coef Fsqd
_refine_ls_weighting_details 'calc w=1/[\s^2^(Fo^2^)+(0.0785P)^2^+29.5191P] where P=(Fo^2^+2Fc^2^)/3'
_refine_ls_weighting_scheme calc
_refine_ls_wR_factor_gt 0.1517
_refine_ls_wR_factor_ref 0.1730
_reflns_number_gt 4746
_reflns_number_total 7338
_reflns_threshold_expression >2sigma(I)
_cod_data_source_file ja9002525_si_005.cif
_cod_data_source_block sg2213
_cod_database_code 4104740

loop_
_symmetry_equiv_pos_as_xyz
'x, y, z'
'-x+1/2, y+1/2, -z+1/2'
'-x, -y, -z'
'x-1/2, -y-1/2, z-1/2'

loop_
_atom_site_label
_atom_site_type_symbol
_atom_site_fract_x
_atom_site_fract_y
_atom_site_fract_z
_atom_site_U_iso_or_equiv
_atom_site_adp_type
_atom_site_occupancy
_atom_site_symmetry_multiplicity
_atom_site_calc_flag
_atom_site_refinement_flags
U1 U 0.77800(4) 0.65090(2) 0.70722(3) 0.0434(2) Uani 1 1 d .
Cl1 Cl 0.7318(4) 0.63585(18) 0.5461(2) 0.0839(15) Uani 1 1 d .
Li1 Li 0.623(2) 0.7013(10) 0.5668(16) 0.074(8) Uani 1 1 d .
N1 N 0.7066(8) 0.5761(4) 0.7589(7) 0.049(3) Uani 1 1 d .
N2 N 0.9497(8) 0.6714(4) 0.6936(6) 0.047(3) Uani 1 1 d .
C1 C 0.7147(15) 0.5050(7) 0.8476(11) 0.090(6) Uani 1 1 d .
H1A H 0.6489 0.4949 0.8293 0.108 Uiso 1 1 calc R
H1B H 0.7511 0.4862 0.8867 0.108 Uiso 1 1 calc R
C2 C 0.7564(12) 0.5459(6) 0.8178(8) 0.056(4) Uani 1 1 d .
C3 C 0.8627(11) 0.5648(6) 0.8395(8) 0.052(4) Uani 1 1 d .
C4 C 0.9240(14) 0.5488(7) 0.9037(9) 0.069(5) Uani 1 1 d .
H4A H 0.8985 0.5255 0.9380 0.083 Uiso 1 1 calc R
C5 C 1.0201(12) 0.5663(6) 0.9177(9) 0.062(5) Uani 1 1 d .
H5A H 1.0601 0.5550 0.9617 0.075 Uiso 1 1 calc R
C6 C 1.0606(12) 0.6008(6) 0.8674(9) 0.060(4) Uani 1 1 d .
H6A H 1.1282 0.6116 0.8756 0.073 Uiso 1 1 calc R
C7 C 0.9963(10) 0.6192(5) 0.8034(7) 0.039(3) Uani 1 1 d .
C8 C 0.8961(10) 0.6018(5) 0.7911(8) 0.044(4) Uani 1 1 d .
C9 C 1.0296(10) 0.6567(5) 0.7440(9) 0.051(4) Uani 1 1 d .
C10 C 1.1274(11) 0.6726(6) 0.7487(9) 0.064(4) Uani 1 1 d .
H10A H 1.1477 0.6972 0.7140 0.077 Uiso 1 1 calc R
H10B H 1.1747 0.6591 0.7866 0.077 Uiso 1 1 calc R
C11 C 0.6283(14) 0.5159(6) 0.6629(10) 0.070(5) Uani 1 1 d .
C12 C 0.5407(17) 0.5010(8) 0.6162(12) 0.092(6) Uani 1 1 d .
H12A H 0.5451 0.4744 0.5806 0.110 Uiso 1 1 calc R
C13 C 0.4518(17) 0.5240(10) 0.6216(13) 0.102(7) Uani 1 1 d .
H13A H 0.3962 0.5137 0.5880 0.122 Uiso 1 1 calc R
C14 C 0.4375(15) 0.5617(8) 0.6735(13) 0.094(7) Uani 1 1 d .
H14A H 0.3730 0.5760 0.6766 0.113 Uiso 1 1 calc R
C15 C 0.5230(13) 0.5792(7) 0.7235(11) 0.072(5) Uani 1 1 d .
C16 C 0.6209(12) 0.5558(6) 0.7172(8) 0.053(4) Uani 1 1 d .
C17 C 0.7290(15) 0.4907(7) 0.6521(11) 0.086(6) Uani 1 1 d .
H17A H 0.7822 0.5062 0.6881 0.103 Uiso 1 1 calc R
C18 C 0.7598(17) 0.4954(7) 0.5690(12) 0.112(8) Uani 1 1 d .
H18A H 0.7678 0.5311 0.5564 0.168 Uiso 1 1 calc R
H18B H 0.7077 0.4805 0.5334 0.168 Uiso 1 1 calc R
H18C H 0.8234 0.4778 0.5649 0.168 Uiso 1 1 calc R
C19 C 0.7206(18) 0.4332(8) 0.6709(15) 0.131(9) Uani 1 1 d .
H19A H 0.7027 0.4292 0.7234 0.197 Uiso 1 1 calc R
H19B H 0.7850 0.4168 0.6655 0.197 Uiso 1 1 calc R
H19C H 0.6688 0.4178 0.6355 0.197 Uiso 1 1 calc R
C20 C 0.5101(13) 0.6182(7) 0.7861(13) 0.086(6) Uani 1 1 d .
H20A H 0.5747 0.6372 0.7926 0.103 Uiso 1 1 calc R
C21 C 0.4274(14) 0.6583(8) 0.7624(15) 0.131(9) Uani 1 1 d .
H21A H 0.4400 0.6730 0.7131 0.196 Uiso 1 1 calc R
H21B H 0.4290 0.6848 0.8012 0.196 Uiso 1 1 calc R
H21C H 0.3614 0.6420 0.7582 0.196 Uiso 1 1 calc R
C22 C 0.4966(18) 0.5955(9) 0.8627(14) 0.132(9) Uani 1 1 d .
H22A H 0.5498 0.5708 0.8756 0.198 Uiso 1 1 calc R
H22B H 0.4312 0.5788 0.8611 0.198 Uiso 1 1 calc R
H22C H 0.5000 0.6220 0.9015 0.198 Uiso 1 1 calc R
C23 C 1.0257(11) 0.6738(6) 0.5675(9) 0.054(4) Uani 1 1 d .
C24 C 1.0460(13) 0.7005(7) 0.5013(8) 0.064(5) Uani 1 1 d .
H24A H 1.0780 0.6836 0.4624 0.076 Uiso 1 1 calc R
C25 C 1.0203(14) 0.7506(7) 0.4918(11) 0.078(6) Uani 1 1 d .
H25A H 1.0353 0.7685 0.4474 0.094 Uiso 1 1 calc R
C26 C 0.9730(15) 0.7737(6) 0.5474(10) 0.075(5) Uani 1 1 d .
H26A H 0.9549 0.8080 0.5396 0.089 Uiso 1 1 calc R
C27 C 0.9487(11) 0.7511(6) 0.6150(9) 0.060(4) Uani 1 1 d .
C28 C 0.9772(10) 0.6995(5) 0.6260(8) 0.044(3) Uani 1 1 d .
C29 C 1.0545(12) 0.6180(6) 0.5735(9) 0.064(5) Uani 1 1 d .
H29A H 1.0360 0.6055 0.6240 0.077 Uiso 1 1 calc R
C30 C 1.1701(12) 0.6095(7) 0.5707(10) 0.085(6) Uani 1 1 d .
H30A H 1.2068 0.6292 0.6111 0.127 Uiso 1 1 calc R
H30B H 1.1901 0.6202 0.5209 0.127 Uiso 1 1 calc R
H30C H 1.1856 0.5737 0.5783 0.127 Uiso 1 1 calc R
C31 C 0.9934(12) 0.5863(6) 0.5097(10) 0.074(5) Uani 1 1 d .
H31A H 0.9216 0.5916 0.5130 0.112 Uiso 1 1 calc R
H31B H 1.0092 0.5505 0.5170 0.112 Uiso 1 1 calc R
H31C H 1.0116 0.5971 0.4594 0.112 Uiso 1 1 calc R
C32 C 0.8997(14) 0.7796(6) 0.6792(10) 0.072(5) Uani 1 1 d .
H32A H 0.8513 0.7562 0.7012 0.086 Uiso 1 1 calc R
C33 C 0.9804(15) 0.7939(7) 0.7427(10) 0.094(6) Uani 1 1 d .
H33A H 1.0157 0.7635 0.7618 0.141 Uiso 1 1 calc R
H33B H 0.9489 0.8101 0.7844 0.141 Uiso 1 1 calc R
H33C H 1.0282 0.8171 0.7224 0.141 Uiso 1 1 calc R
C34 C 0.8412(16) 0.8273(7) 0.6492(11) 0.099(6) Uani 1 1 d .
H34A H 0.7887 0.8175 0.6097 0.149 Uiso 1 1 calc R
H34B H 0.8874 0.8508 0.6277 0.149 Uiso 1 1 calc R
H34C H 0.8106 0.8435 0.6915 0.149 Uiso 1 1 calc R
O1 O 0.6572(7) 0.7086(4) 0.6739(5) 0.060(3) Uani 1 1 d .
C35 C 0.7765(11) 0.7002(6) 0.8283(8) 0.058(4) Uani 1 1 d .
H35A H 0.7455 0.6783 0.8652 0.069 Uiso 1 1 calc R
H35B H 0.8474 0.7047 0.8482 0.069 Uiso 1 1 calc R
C36 C 0.7262(15) 0.7521(8) 0.8324(11) 0.098(7) Uani 1 1 d .
H36A H 0.7197 0.7599 0.8868 0.118 Uiso 1 1 calc R
H36B H 0.7717 0.7775 0.8131 0.118 Uiso 1 1 calc R
C37 C 0.6281(19) 0.7581(8) 0.7909(13) 0.114(8) Uani 1 1 d .
H37A H 0.6032 0.7919 0.8034 0.136 Uiso 1 1 calc R
H37B H 0.5828 0.7333 0.8121 0.136 Uiso 1 1 calc R
C38 C 0.6148(13) 0.7525(7) 0.7011(11) 0.085(6) Uani 1 1 d .
H38A H 0.5423 0.7528 0.6842 0.102 Uiso 1 1 calc R
H38B H 0.6457 0.7820 0.6780 0.102 Uiso 1 1 calc R
C39 C 0.712(2) 0.7722(9) 0.4546(13) 0.130(9) Uani 1 1 d .
H39A H 0.6934 0.8002 0.4199 0.195 Uiso 1 1 calc R
H39B H 0.7360 0.7439 0.4254 0.195 Uiso 1 1 calc R
H39C H 0.7650 0.7831 0.4929 0.195 Uiso 1 1 calc R
O2 O 0.6275(13) 0.7569(6) 0.4913(9) 0.121(5) Uani 1 1 d .
C40 C 0.532(2) 0.7651(10) 0.4571(14) 0.130(9) Uani 1 1 d .
H40A H 0.5095 0.7989 0.4725 0.155 Uiso 1 1 calc R
H40B H 0.5350 0.7657 0.4010 0.155 Uiso 1 1 calc R
C41 C 0.462(2) 0.7315(11) 0.473(2) 0.188(17) Uani 1 1 d .
H41A H 0.4031 0.7505 0.4871 0.225 Uiso 1 1 calc R
H41B H 0.4418 0.7130 0.4256 0.225 Uiso 1 1 calc R
O3 O 0.4823(11) 0.6989(7) 0.5250(9) 0.114(5) Uani 1 1 d .
C42 C 0.435(2) 0.6569(12) 0.518(2) 0.196(16) Uani 1 1 d .
H42A H 0.3659 0.6633 0.4959 0.294 Uiso 1 1 calc R
H42B H 0.4334 0.6409 0.5676 0.294 Uiso 1 1 calc R
H42C H 0.4684 0.6347 0.4835 0.294 Uiso 1 1 calc R
Li2 Li 0.804(2) 0.5994(9) 0.1970(18) 0.075(9) Uani 1 1 d .
C43 C 0.5647(17) 0.5618(8) 0.2085(16) 0.139(10) Uani 1 1 d .
H43A H 0.5070 0.5663 0.2385 0.209 Uiso 1 1 calc R
H43B H 0.5843 0.5262 0.2094 0.209 Uiso 1 1 calc R
H43C H 0.5466 0.5723 0.1557 0.209 Uiso 1 1 calc R
O4 O 0.6456(13) 0.5913(6) 0.2402(10) 0.124(5) Uani 1 1 d .
C44 C 0.6501(17) 0.6039(9) 0.3188(12) 0.103(7) Uani 1 1 d .
H44A H 0.6713 0.5742 0.3503 0.123 Uiso 1 1 calc R
H44B H 0.5833 0.6147 0.3325 0.123 Uiso 1 1 calc R
C45 C 0.726(3) 0.6466(11) 0.334(2) 0.184(13) Uani 1 1 d .
H45A H 0.7489 0.6470 0.3887 0.220 Uiso 1 1 calc R
H45B H 0.6915 0.6790 0.3215 0.220 Uiso 1 1 calc R
O5 O 0.8146(14) 0.6432(9) 0.2892(12) 0.191(11) Uani 1 1 d .
C46 C 0.8902(18) 0.6712(9) 0.3225(16) 0.151(11) Uani 1 1 d .
H46A H 0.8683 0.6876 0.3682 0.226 Uiso 1 1 calc R
H46B H 0.9093 0.6969 0.2866 0.226 Uiso 1 1 calc R
H46C H 0.9478 0.6495 0.3371 0.226 Uiso 1 1 calc R
C47 C 0.823(2) 0.4988(12) 0.296(2) 0.24(2) Uani 1 1 d .
H47A H 0.8720 0.4721 0.3092 0.355 Uiso 1 1 calc R
H47B H 0.7620 0.4839 0.2704 0.355 Uiso 1 1 calc R
H47C H 0.8073 0.5165 0.3417 0.355 Uiso 1 1 calc R
O6 O 0.8633(13) 0.5324(7) 0.2463(14) 0.198(11) Uani 1 1 d .
C48 C 0.967(2) 0.5265(10) 0.2513(16) 0.132(9) Uani 1 1 d .
H48A H 0.9858 0.4909 0.2428 0.159 Uiso 1 1 calc R
H48B H 0.9981 0.5373 0.3019 0.159 Uiso 1 1 calc R
C49 C 1.001(2) 0.5604(15) 0.188(3) 0.23(2) Uani 1 1 d .
H49A H 1.0730 0.5684 0.2009 0.281 Uiso 1 1 calc R
H49B H 0.9976 0.5402 0.1403 0.281 Uiso 1 1 calc R
O7 O 0.9573(12) 0.6006(7) 0.1726(10) 0.124(5) Uani 1 1 d .
C50 C 0.9992(19) 0.6273(9) 0.1132(15) 0.148(11) Uani 1 1 d .
H50A H 1.0715 0.6211 0.1159 0.221 Uiso 1 1 calc R
H50B H 0.9870 0.6634 0.1189 0.221 Uiso 1 1 calc R
H50C H 0.9681 0.6159 0.0637 0.221 Uiso 1 1 calc R
C51 C 0.731(2) 0.5107(9) 0.0759(18) 0.162(12) Uani 1 1 d .
H51A H 0.6989 0.5079 0.0240 0.243 Uiso 1 1 calc R
H51B H 0.6905 0.4934 0.1115 0.243 Uiso 1 1 calc R
H51C H 0.7979 0.4951 0.0782 0.243 Uiso 1 1 calc R
O8 O 0.7410(12) 0.5625(7) 0.0965(14) 0.173(9) Uani 1 1 d .
C52 C 0.721(3) 0.5988(16) 0.0284(19) 0.23(2) Uani 1 1 d .
H52A H 0.7671 0.5899 -0.0105 0.281 Uiso 1 1 calc R
H52B H 0.6518 0.5929 0.0054 0.281 Uiso 1 1 calc R
C53 C 0.732(2) 0.6496(11) 0.0443(15) 0.146(10) Uani 1 1 d .
H53A H 0.6664 0.6662 0.0302 0.176 Uiso 1 1 calc R
H53B H 0.7806 0.6637 0.0112 0.176 Uiso 1 1 calc R
O9 O 0.7618(12) 0.6617(6) 0.1184(8) 0.116(5) Uani 1 1 d .
C54 C 0.7566(18) 0.7121(9) 0.1413(14) 0.127(8) Uani 1 1 d .
H54A H 0.7366 0.7331 0.0969 0.191 Uiso 1 1 calc R
H54B H 0.8225 0.7229 0.1642 0.191 Uiso 1 1 calc R
H54C H 0.7073 0.7154 0.1790 0.191 Uiso 1 1 calc R

loop_
_atom_site_aniso_label
_atom_site_aniso_U_11
_atom_site_aniso_U_22
_atom_site_aniso_U_33
_atom_site_aniso_U_23
_atom_site_aniso_U_13
_atom_site_aniso_U_12
U1 0.0400(3) 0.0518(3) 0.0381(3) 0.0042(3) 0.0022(2) 0.0047(3)
Cl1 0.098(3) 0.103(4) 0.049(3) -0.007(2) 0.001(2) 0.032(3)
Li1 0.09(2) 0.060(18) 0.074(19) 0.021(15) -0.005(16) 0.033(15)
N1 0.047(8) 0.051(7) 0.050(7) 0.002(6) 0.017(6) -0.006(6)
N2 0.036(7) 0.067(8) 0.036(7) 0.000(6) -0.004(6) 0.000(6)
C1 0.108(16) 0.077(14) 0.088(14) 0.024(11) 0.026(12) -0.013(11)
C2 0.059(11) 0.062(11) 0.050(10) 0.018(9) 0.010(8) 0.011(9)
C3 0.052(10) 0.067(11) 0.039(9) 0.006(8) 0.008(8) 0.012(8)
C4 0.086(14) 0.078(12) 0.045(10) 0.012(9) 0.008(9) 0.016(11)
C5 0.046(10) 0.086(13) 0.052(10) 0.023(9) -0.010(8) 0.014(9)
C6 0.066(11) 0.053(10) 0.062(11) -0.002(9) 0.003(9) 0.008(8)
C7 0.046(9) 0.048(9) 0.022(7) -0.005(7) -0.008(6) 0.017(7)
C8 0.030(8) 0.060(10) 0.041(9) 0.017(8) -0.002(7) 0.006(7)
C9 0.041(9) 0.044(9) 0.070(10) -0.010(8) 0.012(8) -0.009(8)
C10 0.054(11) 0.070(11) 0.067(11) 0.016(8) 0.002(8) -0.008(8)
C11 0.075(13) 0.064(12) 0.073(12) 0.004(10) 0.018(10) 0.000(10)
C12 0.078(15) 0.104(16) 0.094(16) -0.016(12) 0.009(13) -0.038(13)
C13 0.074(16) 0.12(2) 0.102(18) 0.019(15) -0.025(13) -0.038(15)
C14 0.074(14) 0.093(16) 0.109(18) 0.022(14) -0.027(13) -0.023(12)
C15 0.057(12) 0.063(12) 0.093(14) 0.014(11) -0.004(10) -0.003(9)
C16 0.058(11) 0.058(10) 0.045(9) 0.021(8) 0.007(8) -0.007(9)
C17 0.097(15) 0.072(13) 0.095(15) -0.009(11) 0.044(12) -0.010(11)
C18 0.14(2) 0.093(15) 0.113(18) -0.024(13) 0.067(15) -0.004(13)
C19 0.123(19) 0.107(19) 0.17(2) -0.003(17) 0.031(17) -0.010(15)
C20 0.050(11) 0.082(14) 0.130(19) 0.013(14) 0.034(12) -0.006(10)
C21 0.060(13) 0.109(18) 0.22(3) 0.016(18) 0.020(15) 0.031(12)
C22 0.13(2) 0.14(2) 0.13(2) -0.019(18) 0.029(17) -0.013(17)
C23 0.044(9) 0.067(10) 0.048(10) -0.004(8) -0.003(8) -0.001(8)
C24 0.098(13) 0.070(12) 0.024(9) 0.004(8) 0.009(8) -0.025(10)
C25 0.103(15) 0.075(14) 0.055(12) 0.020(11) -0.004(11) -0.043(12)
C26 0.118(16) 0.052(10) 0.051(11) 0.015(10) -0.002(11) -0.017(10)
C27 0.058(10) 0.070(12) 0.051(11) 0.000(9) 0.000(8) 0.000(9)
C28 0.040(8) 0.055(10) 0.036(9) 0.002(7) -0.001(7) -0.003(7)
C29 0.068(11) 0.068(12) 0.059(11) -0.009(9) 0.021(9) 0.010(9)
C30 0.058(11) 0.118(16) 0.078(13) -0.014(11) 0.008(10) 0.015(10)
C31 0.073(12) 0.068(12) 0.082(13) -0.011(10) 0.011(10) 0.007(9)
C32 0.095(14) 0.047(10) 0.076(12) 0.002(9) 0.022(11) 0.020(9)
C33 0.131(18) 0.084(14) 0.063(12) -0.028(10) -0.007(12) 0.005(12)
C34 0.117(17) 0.097(15) 0.085(15) 0.008(11) 0.012(12) 0.001(13)
O1 0.067(7) 0.053(6) 0.058(7) -0.004(5) -0.006(5) 0.030(5)
C35 0.047(9) 0.086(12) 0.038(9) -0.024(8) -0.011(7) 0.009(8)
C36 0.081(14) 0.14(2) 0.068(13) -0.050(13) -0.005(11) 0.032(13)
C37 0.15(2) 0.087(15) 0.105(19) -0.030(13) 0.034(17) 0.038(15)
C38 0.055(11) 0.106(16) 0.094(15) 0.024(12) -0.001(10) 0.034(11)
C39 0.14(2) 0.14(2) 0.12(2) 0.012(16) 0.001(17) -0.010(18)
O2 0.110(12) 0.129(13) 0.113(12) 0.047(10) -0.040(11) -0.014(10)
C40 0.17(3) 0.12(2) 0.092(17) 0.034(16) -0.030(18) 0.04(2)
C41 0.12(2) 0.16(3) 0.26(4) 0.14(3) -0.09(2) -0.04(2)
O3 0.098(11) 0.126(13) 0.111(11) 0.044(10) -0.025(9) -0.006(10)
C42 0.16(3) 0.17(3) 0.26(4) 0.08(3) 0.01(3) -0.06(2)
Li2 0.08(2) 0.039(15) 0.10(2) 0.016(15) 0.005(17) 0.027(14)
C43 0.114(19) 0.085(17) 0.21(3) -0.016(17) -0.035(19) -0.033(14)
O4 0.136(14) 0.130(13) 0.114(13) -0.027(10) 0.053(11) -0.003(11)
C44 0.127(19) 0.102(17) 0.080(16) 0.021(13) 0.012(14) -0.003(15)
C45 0.26(4) 0.11(2) 0.17(3) -0.02(2) -0.01(3) -0.01(3)
O5 0.094(12) 0.29(3) 0.180(19) -0.145(19) -0.018(12) 0.039(15)
C46 0.112(19) 0.14(2) 0.19(3) -0.056(19) -0.046(19) -0.040(16)
C47 0.16(3) 0.18(3) 0.37(6) 0.16(4) 0.05(3) 0.03(2)
O6 0.105(14) 0.136(15) 0.37(3) 0.155(18) 0.096(16) 0.055(11)
C48 0.11(2) 0.12(2) 0.17(3) 0.021(18) -0.010(18) 0.046(17)
C49 0.08(2) 0.20(4) 0.44(7) 0.07(4) 0.12(3) 0.05(2)
O7 0.098(12) 0.132(14) 0.146(15) 0.006(12) 0.024(11) 0.010(11)
C50 0.14(2) 0.15(2) 0.17(3) -0.006(19) 0.10(2) -0.052(18)
C51 0.16(3) 0.092(19) 0.24(3) -0.06(2) 0.06(2) -0.002(17)
O8 0.116(13) 0.114(15) 0.28(3) -0.068(16) -0.039(14) 0.031(11)
C52 0.33(5) 0.20(4) 0.16(3) 0.01(3) -0.04(3) 0.14(4)
C53 0.22(3) 0.11(2) 0.11(2) 0.03(2) -0.014(19) 0.05(2)
O9 0.183(15) 0.103(12) 0.060(9) 0.004(9) -0.005(9) 0.044(10)
C54 0.14(2) 0.11(2) 0.14(2) 0.011(17) 0.030(17) 0.030(16)

loop_
_atom_type_symbol
_atom_type_description
_atom_type_scat_dispersion_real
_atom_type_scat_dispersion_imag
_atom_type_scat_source
C C 0.0033 0.0016 'International Tables Vol C Tables 4.2.6.8 and 6.1.1.4'
H H 0.0000 0.0000 'International Tables Vol C Tables 4.2.6.8 and 6.1.1.4'
Li Li -0.0003 0.0001 'International Tables Vol C Tables 4.2.6.8 and 6.1.1.4'
N N 0.0061 0.0033 'International Tables Vol C Tables 4.2.6.8 and 6.1.1.4'
O O 0.0106 0.0060 'International Tables Vol C Tables 4.2.6.8 and 6.1.1.4'
U U -9.6767 9.6646 'International Tables Vol C Tables 4.2.6.8 and 6.1.1.4'
Cl Cl 0.1484 0.1585 'International Tables Vol C Tables 4.2.6.8 and 6.1.1.4'

loop_
_geom_angle_atom_site_label_1
_geom_angle_atom_site_label_2
_geom_angle_atom_site_label_3
_geom_angle
O1 U1 N2 119.4(4)
O1 U1 N1 110.8(4)
N2 U1 N1 129.8(4)
O1 U1 C8 157.9(4)
N2 U1 C8 66.8(4)
N1 U1 C8 65.8(4)
O1 U1 C35 78.9(4)
N2 U1 C35 92.6(4)
N1 U1 C35 94.4(5)
C8 U1 C35 79.6(5)
O1 U1 Cl1 75.6(3)
N2 U1 Cl1 93.4(3)
N1 U1 Cl1 101.4(3)
C8 U1 Cl1 126.3(3)
C35 U1 Cl1 153.5(4)
O1 U1 Li1 32.9(5)
N2 U1 Li1 112.0(6)
N1 U1 Li1 111.3(6)
C8 U1 Li1 169.0(6)
C35 U1 Li1 111.5(6)
Cl1 U1 Li1 42.8(5)
Li1 Cl1 U1 79.9(7)
O1 Li1 O3 121.0(16)
O1 Li1 O2 124.3(17)
O3 Li1 O2 82.0(12)
O1 Li1 Cl1 97.4(10)
O3 Li1 Cl1 120.9(15)
O2 Li1 Cl1 113.1(14)
O1 Li1 C41 132.9(16)
O3 Li1 C41 25.6(8)
O2 Li1 C41 56.4(9)
Cl1 Li1 C41 127.1(15)
O1 Li1 C38 28.7(6)
O3 Li1 C38 103.4(13)
O2 Li1 C38 102.3(13)
Cl1 Li1 C38 125.5(11)
C41 Li1 C38 106.8(13)
O1 Li1 C40 132.8(14)
O3 Li1 C40 53.9(10)
O2 Li1 C40 28.3(8)
Cl1 Li1 C40 126.4(13)
C41 Li1 C40 28.3(7)
C38 Li1 C40 104.5(11)
O1 Li1 U1 40.1(6)
O3 Li1 U1 140.7(14)
O2 Li1 U1 136.9(14)
Cl1 Li1 U1 57.3(5)
C41 Li1 U1 165.9(14)
C38 Li1 U1 68.4(7)
C40 Li1 U1 163.9(13)
C2 N1 C16 117.9(12)
C2 N1 U1 124.0(9)
C16 N1 U1 116.7(9)
C9 N2 C28 115.1(11)
C9 N2 U1 124.5(9)
C28 N2 U1 120.3(8)
C1 C2 N1 123.4(16)
C1 C2 C3 125.3(15)
N1 C2 C3 111.2(13)
C4 C3 C8 120.5(15)
C4 C3 C2 124.7(14)
C8 C3 C2 114.8(12)
C5 C4 C3 121.1(15)
C4 C5 C6 120.8(14)
C5 C6 C7 118.2(14)
C8 C7 C6 120.0(13)
C8 C7 C9 115.9(11)
C6 C7 C9 124.1(13)
C7 C8 C3 119.1(12)
C7 C8 U1 118.1(9)
C3 C8 U1 121.2(10)
C10 C9 N2 129.1(14)
C10 C9 C7 119.5(13)
N2 C9 C7 111.3(11)
C12 C11 C16 119.0(17)
C12 C11 C17 119.8(18)
C16 C11 C17 121.2(16)
C11 C12 C13 121(2)
C14 C13 C12 123(2)
C13 C14 C15 119(2)
C14 C15 C16 118.8(18)
C14 C15 C20 121.1(18)
C16 C15 C20 119.9(15)
C11 C16 N1 121.8(15)
C11 C16 C15 118.6(15)
N1 C16 C15 119.4(15)
C11 C17 C19 108.5(16)
C11 C17 C18 113.0(17)
C19 C17 C18 107.8(16)
C22 C20 C15 113.8(17)
C22 C20 C21 111.9(18)
C15 C20 C21 112.9(18)
C24 C23 C28 119.0(15)
C24 C23 C29 118.5(15)
C28 C23 C29 122.5(14)
C25 C24 C23 121.3(16)
C24 C25 C26 118.4(16)
C25 C26 C27 125.3(17)
C26 C27 C28 116.6(15)
C26 C27 C32 123.8(16)
C28 C27 C32 119.5(14)
C23 C28 C27 119.4(13)
C23 C28 N2 119.8(13)
C27 C28 N2 120.6(13)
C23 C29 C30 112.3(14)
C23 C29 C31 110.9(13)
C30 C29 C31 110.6(13)
C33 C32 C27 109.6(14)
C33 C32 C34 110.3(14)
C27 C32 C34 112.5(15)
C38 O1 Li1 110.5(12)
C38 O1 U1 140.9(9)
Li1 O1 U1 107.0(9)
C36 C35 U1 123.0(10)
C37 C36 C35 117.0(16)
C36 C37 C38 120.6(17)
O1 C38 C37 114.0(14)
O1 C38 Li1 40.8(8)
C37 C38 Li1 154.1(14)
C40 O2 C39 120.3(19)
C40 O2 Li1 108.9(17)
C39 O2 Li1 126.4(17)
C41 C40 O2 116(2)
C41 C40 Li1 73.3(16)
O2 C40 Li1 42.9(12)
O3 C41 C40 120(2)
O3 C41 Li1 41.9(13)
C40 C41 Li1 78.4(16)
C41 O3 C42 117(2)
C41 O3 Li1 112.4(18)
C42 O3 Li1 121(2)
O5 Li2 O6 99.2(17)
O5 Li2 O8 160.3(16)
O6 Li2 O8 93.5(14)
O5 Li2 O7 98.7(15)
O6 Li2 O7 76.0(11)
O8 Li2 O7 99.0(14)
O5 Li2 O9 93.9(13)
O6 Li2 O9 164.1(18)
O8 Li2 O9 76.4(12)
O7 Li2 O9 93.4(13)
O5 Li2 O4 78.0(13)
O6 Li2 O4 96.4(13)
O8 Li2 O4 85.7(13)
O7 Li2 O4 171.2(16)
O9 Li2 O4 95.0(11)
C44 O4 C43 118.8(19)
C44 O4 Li2 109.5(16)
C43 O4 Li2 127.8(17)
O4 C44 C45 108(2)
C44 C45 O5 114(2)
C46 O5 C45 110(2)
C46 O5 Li2 133(2)
C45 O5 Li2 117(2)
C47 O6 C48 109(2)
C47 O6 Li2 130.4(19)
C48 O6 Li2 117.5(17)
O6 C48 C49 104(2)
O7 C49 C48 120(3)
C49 O7 C50 112(2)
C49 O7 Li2 113(2)
C50 O7 Li2 127.2(18)
C51 O8 C52 114(3)
C51 O8 Li2 133(2)
C52 O8 Li2 113(2)
C53 C52 O8 116(3)
C52 C53 O9 116(2)
C53 O9 C54 118.8(19)
C53 O9 Li2 117.3(17)
C54 O9 Li2 123.7(16)

loop_
_geom_bond_atom_site_label_1
_geom_bond_atom_site_label_2
_geom_bond_distance
U1 O1 2.244(9)
U1 N2 2.372(11)
U1 N1 2.391(11)
U1 C8 2.419(12)
U1 C35 2.476(13)
U1 Cl1 2.846(4)
U1 Li1 3.33(3)
Cl1 Li1 2.30(3)
Li1 O1 1.89(3)
Li1 O3 1.94(3)
Li1 O2 1.97(3)
Li1 C41 2.68(4)
Li1 C38 2.71(4)
Li1 C40 2.74(3)
N1 C2 1.415(17)
N1 C16 1.400(18)
N2 C9 1.372(17)
N2 C28 1.463(16)
C1 C2 1.34(2)
C2 C3 1.51(2)
C3 C4 1.39(2)
C3 C8 1.383(18)
C4 C5 1.36(2)
C5 C6 1.40(2)
C6 C7 1.428(18)
C7 C8 1.404(18)
C7 C9 1.521(19)
C9 C10 1.358(18)
C11 C12 1.41(2)
C11 C16 1.42(2)
C11 C17 1.52(2)
C12 C13 1.34(3)
C13 C14 1.37(3)
C14 C15 1.44(2)
C15 C16 1.45(2)
C15 C20 1.52(2)
C17 C19 1.55(2)
C17 C18 1.54(2)
C20 C22 1.49(3)
C20 C21 1.55(2)
C23 C24 1.396(19)
C23 C28 1.422(19)
C23 C29 1.52(2)
C24 C25 1.37(2)
C25 C26 1.34(2)
C26 C27 1.38(2)
C27 C28 1.42(2)
C27 C32 1.53(2)
C29 C30 1.56(2)
C29 C31 1.56(2)
C32 C33 1.52(2)
C32 C34 1.54(2)
O1 C38 1.387(19)
C35 C36 1.52(2)
C36 C37 1.44(3)
C37 C38 1.56(2)
C39 O2 1.40(2)
O2 C40 1.37(2)
C40 C41 1.33(3)
C41 O3 1.25(2)
O3 C42 1.27(3)
Li2 O5 1.97(4)
Li2 O6 2.08(3)
Li2 O8 2.11(4)
Li2 O7 2.12(3)
Li2 O9 2.18(3)
Li2 O4 2.30(3)
C43 O4 1.40(2)
O4 C44 1.40(2)
C44 C45 1.51(3)
C45 O5 1.47(4)
O5 C46 1.34(2)
C47 O6 1.37(3)
O6 C48 1.38(3)
C48 C49 1.52(4)
C49 O7 1.22(3)
O7 C50 1.40(2)
C51 O8 1.41(2)
O8 C52 1.53(3)
C52 C53 1.37(4)
C53 O9 1.36(3)
O9 C54 1.39(2)

loop_
_geom_torsion_atom_site_label_1
_geom_torsion_atom_site_label_2
_geom_torsion_atom_site_label_3
_geom_torsion_atom_site_label_4
_geom_torsion
O1 U1 Cl1 Li1 0.3(8)
N2 U1 Cl1 Li1 -119.2(8)
N1 U1 Cl1 Li1 109.1(8)
C8 U1 Cl1 Li1 177.4(9)
C35 U1 Cl1 Li1 -16.5(12)
U1 Cl1 Li1 O1 -0.3(10)
U1 Cl1 Li1 O3 -133.4(16)
U1 Cl1 Li1 O2 132.0(15)
U1 Cl1 Li1 C41 -163.6(17)
U1 Cl1 Li1 C38 5.9(13)
U1 Cl1 Li1 C40 160.9(17)
N2 U1 Li1 O1 -110.5(10)
N1 U1 Li1 O1 95.7(10)
C8 U1 Li1 O1 168(3)
C35 U1 Li1 O1 -8.3(12)
Cl1 U1 Li1 O1 179.5(15)
O1 U1 Li1 O3 -79(2)
N2 U1 Li1 O3 170.3(19)
N1 U1 Li1 O3 16(2)
C8 U1 Li1 O3 89(4)
C35 U1 Li1 O3 -88(2)
Cl1 U1 Li1 O3 100(2)
O1 U1 Li1 O2 91(2)
N2 U1 Li1 O2 -20(2)
N1 U1 Li1 O2 -173.6(17)
C8 U1 Li1 O2 -101(3)
C35 U1 Li1 O2 82(2)
Cl1 U1 Li1 O2 -90(2)
O1 U1 Li1 Cl1 -179.5(15)
N2 U1 Li1 Cl1 70.0(7)
N1 U1 Li1 Cl1 -83.8(7)
C8 U1 Li1 Cl1 -11(4)
C35 U1 Li1 Cl1 172.2(6)
O1 U1 Li1 C41 -67(5)
N2 U1 Li1 C41 -177(5)
N1 U1 Li1 C41 29(6)
C8 U1 Li1 C41 101(6)
C35 U1 Li1 C41 -75(6)
Cl1 U1 Li1 C41 113(6)
O1 U1 Li1 C38 5.7(8)
N2 U1 Li1 C38 -104.8(7)
N1 U1 Li1 C38 101.4(7)
C8 U1 Li1 C38 174(3)
C35 U1 Li1 C38 -2.6(9)
Cl1 U1 Li1 C38 -174.8(12)
O1 U1 Li1 C40 72(4)
N2 U1 Li1 C40 -38(5)
N1 U1 Li1 C40 168(4)
C8 U1 Li1 C40 -120(4)
C35 U1 Li1 C40 64(5)
Cl1 U1 Li1 C40 -108(5)
O1 U1 N1 C2 -146.3(10)
N2 U1 N1 C2 30.6(12)
C8 U1 N1 C2 9.9(10)
C35 U1 N1 C2 -66.5(11)
Cl1 U1 N1 C2 134.8(10)
Li1 U1 N1 C2 178.4(11)
O1 U1 N1 C16 47.5(11)
N2 U1 N1 C16 -135.6(10)
C8 U1 N1 C16 -156.2(11)
C35 U1 N1 C16 127.3(10)
Cl1 U1 N1 C16 -31.3(10)
Li1 U1 N1 C16 12.2(12)
O1 U1 N2 C9 142.9(10)
N1 U1 N2 C9 -33.8(12)
C8 U1 N2 C9 -13.3(10)
C35 U1 N2 C9 64.1(11)
Cl1 U1 N2 C9 -141.7(10)
Li1 U1 N2 C9 178.5(11)
O1 U1 N2 C28 -40.4(11)
N1 U1 N2 C28 142.9(9)
C8 U1 N2 C28 163.4(11)
C35 U1 N2 C28 -119.1(10)
Cl1 U1 N2 C28 35.0(10)
Li1 U1 N2 C28 -4.7(11)
C16 N1 C2 C1 -16(2)
U1 N1 C2 C1 178.2(12)
C16 N1 C2 C3 161.9(12)
U1 N1 C2 C3 -4.2(16)
C1 C2 C3 C4 -14(3)
N1 C2 C3 C4 168.5(14)
C1 C2 C3 C8 168.0(16)
N1 C2 C3 C8 -9.5(18)
C8 C3 C4 C5 -5(2)
C2 C3 C4 C5 177.6(15)
C3 C4 C5 C6 0(3)
C4 C5 C6 C7 3(2)
C5 C6 C7 C8 -2(2)
C5 C6 C7 C9 -179.8(13)
C6 C7 C8 C3 -3(2)
C9 C7 C8 C3 175.3(12)
C6 C7 C8 U1 162.3(10)
C9 C7 C8 U1 -19.3(15)
C4 C3 C8 C7 6(2)
C2 C3 C8 C7 -175.7(12)
C4 C3 C8 U1 -158.8(11)
C2 C3 C8 U1 19.3(17)
O1 U1 C8 C7 -94.6(14)
N2 U1 C8 C7 16.6(9)
N1 U1 C8 C7 179.4(12)
C35 U1 C8 C7 -80.9(11)
Cl1 U1 C8 C7 92.9(10)
Li1 U1 C8 C7 102(3)
O1 U1 C8 C3 70.5(17)
N2 U1 C8 C3 -178.3(13)
N1 U1 C8 C3 -15.5(11)
C35 U1 C8 C3 84.2(12)
Cl1 U1 C8 C3 -102.0(11)
Li1 U1 C8 C3 -93(3)
C28 N2 C9 C10 15(2)
U1 N2 C9 C10 -168.5(12)
C28 N2 C9 C7 -168.7(11)
U1 N2 C9 C7 8.2(15)
C8 C7 C9 C10 -175.4(13)
C6 C7 C9 C10 3(2)
C8 C7 C9 N2 7.6(17)
C6 C7 C9 N2 -174.0(12)
C16 C11 C12 C13 1(3)
C17 C11 C12 C13 -176.8(18)
C11 C12 C13 C14 -2(3)
C12 C13 C14 C15 2(3)
C13 C14 C15 C16 -1(3)
C13 C14 C15 C20 -175.5(18)
C12 C11 C16 N1 -172.6(15)
C17 C11 C16 N1 5(2)
C12 C11 C16 C15 1(2)
C17 C11 C16 C15 178.4(14)
C2 N1 C16 C11 -72.0(17)
U1 N1 C16 C11 95.1(14)
C2 N1 C16 C15 114.4(15)
U1 N1 C16 C15 -78.5(14)
C14 C15 C16 C11 -1(2)
C20 C15 C16 C11 173.9(15)
C14 C15 C16 N1 172.8(14)
C20 C15 C16 N1 -12(2)
C12 C11 C17 C19 -63(2)
C16 C11 C17 C19 119.8(19)
C12 C11 C17 C18 57(2)
C16 C11 C17 C18 -120.7(18)
C14 C15 C20 C22 94(2)
C16 C15 C20 C22 -81(2)
C14 C15 C20 C21 -35(2)
C16 C15 C20 C21 150.1(15)
C28 C23 C24 C25 0(2)
C29 C23 C24 C25 178.8(15)
C23 C24 C25 C26 -1(3)
C24 C25 C26 C27 1(3)
C25 C26 C27 C28 0(3)
C25 C26 C27 C32 176.6(17)
C24 C23 C28 C27 1(2)
C29 C23 C28 C27 -177.4(13)
C24 C23 C28 N2 176.3(12)
C29 C23 C28 N2 -2(2)
C26 C27 C28 C23 -2(2)
C32 C27 C28 C23 -177.9(14)
C26 C27 C28 N2 -176.5(13)
C32 C27 C28 N2 7(2)
C9 N2 C28 C23 70.7(16)
U1 N2 C28 C23 -106.4(12)
C9 N2 C28 C27 -114.5(14)
U1 N2 C28 C27 68.5(15)
C24 C23 C29 C30 60.8(19)
C28 C23 C29 C30 -120.6(15)
C24 C23 C29 C31 -63.6(18)
C28 C23 C29 C31 115.1(15)
C26 C27 C32 C33 -99.3(19)
C28 C27 C32 C33 76.7(19)
C26 C27 C32 C34 24(2)
C28 C27 C32 C34 -160.2(15)
O3 Li1 O1 C38 -58(2)
O2 Li1 O1 C38 45(2)
Cl1 Li1 O1 C38 169.4(12)
C41 Li1 O1 C38 -29(3)
C40 Li1 O1 C38 10(3)
U1 Li1 O1 C38 168.9(15)
O3 Li1 O1 U1 133.4(14)
O2 Li1 O1 U1 -124.2(16)
Cl1 Li1 O1 U1 0.4(13)
C41 Li1 O1 U1 162.2(16)
C38 Li1 O1 U1 -168.9(15)
C40 Li1 O1 U1 -158.9(17)
N2 U1 O1 C38 -78.0(17)
N1 U1 O1 C38 99.2(17)
C8 U1 O1 C38 22(2)
C35 U1 O1 C38 8.7(17)
Cl1 U1 O1 C38 -163.8(17)
Li1 U1 O1 C38 -163(2)
N2 U1 O1 Li1 85.4(11)
N1 U1 O1 Li1 -97.3(11)
C8 U1 O1 Li1 -174.2(13)
C35 U1 O1 Li1 172.1(11)
Cl1 U1 O1 Li1 -0.3(10)
O1 U1 C35 C36 -15.3(14)
N2 U1 C35 C36 104.1(14)
N1 U1 C35 C36 -125.6(14)
C8 U1 C35 C36 169.9(15)
Cl1 U1 C35 C36 1(2)
Li1 U1 C35 C36 -10.7(16)
U1 C35 C36 C37 43(2)
C35 C36 C37 C38 -63(3)
Li1 O1 C38 C37 172.7(17)
U1 O1 C38 C37 -24(3)
U1 O1 C38 Li1 163(2)
C36 C37 C38 O1 50(3)
C36 C37 C38 Li1 61(5)
O3 Li1 C38 O1 131.9(19)
O2 Li1 C38 O1 -143(2)
Cl1 Li1 C38 O1 -13.0(14)
C41 Li1 C38 O1 158(2)
C40 Li1 C38 O1 -172(2)
U1 Li1 C38 O1 -7.6(10)
O1 Li1 C38 C37 -15(3)
O3 Li1 C38 C37 117(3)
O2 Li1 C38 C37 -159(3)
Cl1 Li1 C38 C37 -28(4)
C41 Li1 C38 C37 143(3)
C40 Li1 C38 C37 172(3)
U1 Li1 C38 C37 -23(3)
O1 Li1 O2 C40 -118(2)
O3 Li1 O2 C40 4.4(19)
Cl1 Li1 O2 C40 124.7(19)
C41 Li1 O2 C40 4.5(18)
C38 Li1 O2 C40 -97.7(18)
U1 Li1 O2 C40 -169.2(18)
O1 Li1 O2 C39 86(3)
O3 Li1 O2 C39 -151.8(19)
Cl1 Li1 O2 C39 -32(3)
C41 Li1 O2 C39 -152(2)
C38 Li1 O2 C39 106(2)
C40 Li1 O2 C39 -156(3)
U1 Li1 O2 C39 35(3)
C39 O2 C40 C41 150(3)
Li1 O2 C40 C41 -8(3)
C39 O2 C40 Li1 158(3)
O1 Li1 C40 C41 -104(3)
O3 Li1 C40 C41 -2(2)
O2 Li1 C40 C41 172(3)
Cl1 Li1 C40 C41 102(3)
C38 Li1 C40 C41 -99(2)
U1 Li1 C40 C41 -160(5)
O1 Li1 C40 O2 84(3)
O3 Li1 C40 O2 -175(2)
Cl1 Li1 C40 O2 -70(2)
C41 Li1 C40 O2 -172(3)
C38 Li1 C40 O2 89.2(19)
U1 Li1 C40 O2 28(5)
O2 C40 C41 O3 9(5)
Li1 C40 C41 O3 3(3)
O2 C40 C41 Li1 6(2)
O1 Li1 C41 O3 -72(3)
O2 Li1 C41 O3 -180(3)
Cl1 Li1 C41 O3 85(3)
C38 Li1 C41 O3 -86(2)
C40 Li1 C41 O3 -175(4)
U1 Li1 C41 O3 -18(6)
O1 Li1 C41 C40 103(3)
O3 Li1 C41 C40 175(4)
O2 Li1 C41 C40 -4.5(18)
Cl1 Li1 C41 C40 -100(2)
C38 Li1 C41 C40 89(2)
U1 Li1 C41 C40 157(5)
C40 C41 O3 C42 -152(3)
Li1 C41 O3 C42 -147(3)
C40 C41 O3 Li1 -5(5)
O1 Li1 O3 C41 126(3)
O2 Li1 O3 C41 0(3)
Cl1 Li1 O3 C41 -112(3)
C38 Li1 O3 C41 101(2)
C40 Li1 O3 C41 3(2)
U1 Li1 O3 C41 173(2)
O1 Li1 O3 C42 -90(3)
O2 Li1 O3 C42 145(2)
Cl1 Li1 O3 C42 33(3)
C41 Li1 O3 C42 145(4)
C38 Li1 O3 C42 -114(2)
C40 Li1 O3 C42 147(3)
U1 Li1 O3 C42 -42(3)
O5 Li2 O4 C44 -21.7(17)
O6 Li2 O4 C44 76.4(19)
O8 Li2 O4 C44 169.4(15)
O7 Li2 O4 C44 47(11)
O9 Li2 O4 C44 -114.7(16)
O5 Li2 O4 C43 -179(2)
O6 Li2 O4 C43 -81(2)
O8 Li2 O4 C43 12(2)
O7 Li2 O4 C43 -110(11)
O9 Li2 O4 C43 88(2)
C43 O4 C44 C45 -165(2)
Li2 O4 C44 C45 36(2)
O4 C44 C45 O5 -37(3)
C44 C45 O5 C46 -160(2)
C44 C45 O5 Li2 19(4)
O6 Li2 O5 C46 85(3)
O8 Li2 O5 C46 -146(5)
O7 Li2 O5 C46 8(3)
O9 Li2 O5 C46 -86(3)
O4 Li2 O5 C46 180(3)
O6 Li2 O5 C45 -94(2)
O8 Li2 O5 C45 36(7)
O7 Li2 O5 C45 -171(2)
O9 Li2 O5 C45 95(2)
O4 Li2 O5 C45 1(2)
O5 Li2 O6 C47 72(4)
O8 Li2 O6 C47 -93(3)
O7 Li2 O6 C47 169(3)
O9 Li2 O6 C47 -142(6)
O4 Li2 O6 C47 -7(4)
O5 Li2 O6 C48 -86(2)
O8 Li2 O6 C48 109(2)
O7 Li2 O6 C48 11(2)
O9 Li2 O6 C48 60(7)
O4 Li2 O6 C48 -165(2)
C47 O6 C48 C49 173(3)
Li2 O6 C48 C49 -24(3)
O6 C48 C49 O7 35(5)
C48 C49 O7 C50 179(3)
C48 C49 O7 Li2 -28(5)
O5 Li2 O7 C49 107(3)
O6 Li2 O7 C49 10(3)
O8 Li2 O7 C49 -81(3)
O9 Li2 O7 C49 -158(3)
O4 Li2 O7 C49 40(12)
O5 Li2 O7 C50 -105(2)
O6 Li2 O7 C50 157(2)
O8 Li2 O7 C50 66(2)
O9 Li2 O7 C50 -11(2)
O4 Li2 O7 C50 -173(10)
O5 Li2 O8 C51 -122(5)
O6 Li2 O8 C51 8(3)
O7 Li2 O8 C51 84(3)
O9 Li2 O8 C51 175(2)
O4 Li2 O8 C51 -88(2)
O5 Li2 O8 C52 71(6)
O6 Li2 O8 C52 -159(2)
O7 Li2 O8 C52 -82(2)
O9 Li2 O8 C52 9(2)
O4 Li2 O8 C52 105(2)
C51 O8 C52 C53 -178(3)
Li2 O8 C52 C53 -9(4)
O8 C52 C53 O9 2(5)
C52 C53 O9 C54 -169(3)
C52 C53 O9 Li2 6(4)
O5 Li2 O9 C53 -171(2)
O6 Li2 O9 C53 43(7)
O8 Li2 O9 C53 -9(2)
O7 Li2 O9 C53 90(2)
O4 Li2 O9 C53 -93(2)
O5 Li2 O9 C54 3(2)
O6 Li2 O9 C54 -143(6)
O8 Li2 O9 C54 165.8(19)
O7 Li2 O9 C54 -96(2)
O4 Li2 O9 C54 81(2)
